data_4500250
loop_
_publ_author_name
'Singh, Devendra'
'Baruah, Jubaraj B.'

_publ_section_title
;
 Structural Study on Solvates of Dopamine-Based Cyclic Imide Derivatives
;
_journal_issue 3
_journal_name_full 'Crystal Growth &amp; Design'
_journal_page_first 768
_journal_paper_doi 10.1021/cg101316u
_journal_volume 11
_journal_year 2011
_chemical_formula_sum 'C80 H62 N8 O8'
_chemical_formula_weight 1263.38
_chemical_name_systematic
; 
 ? 
;
_space_group_IT_number 2
_symmetry_cell_setting triclinic
_symmetry_space_group_name_Hall '-P 1'
_symmetry_space_group_name_H-M 'P -1'
_atom_sites_solution_hydrogens geom
_atom_sites_solution_primary direct
_atom_sites_solution_secondary difmap
_audit_creation_method SHELXL-97
_cell_angle_alpha 101.030(13)
_cell_angle_beta 91.205(14)
_cell_angle_gamma 99.449(12)
_cell_formula_units_Z 1
_cell_length_a 8.790(3)
_cell_length_b 12.746(4)
_cell_length_c 15.130(5)
_cell_measurement_reflns_used 2200
_cell_measurement_temperature 296(2)
_cell_measurement_theta_max 9.83
_cell_measurement_theta_min 9.74
_cell_volume 1638.8(9)
_computing_cell_refinement 'Bruker SMART'
_computing_data_collection 'Bruker SMART'
_computing_data_reduction 'Bruker SAINT'
_computing_molecular_graphics 'Bruker SHELXTL'
_computing_publication_material 'Bruker SHELXTL'
_computing_structure_refinement 'SHELXL-97 (Sheldrick, 1997)'
_computing_structure_solution 'SHELXS-97 (Sheldrick, 1990)'
_diffrn_ambient_temperature 296(2)
_diffrn_measured_fraction_theta_full 0.929
_diffrn_measured_fraction_theta_max 0.929
_diffrn_measurement_device_type 'CCD area detector'
_diffrn_measurement_method 'phi and omega scans'
_diffrn_radiation_monochromator graphite
_diffrn_radiation_source 'fine-focus sealed tube'
_diffrn_radiation_type MoK\a
_diffrn_radiation_wavelength 0.71073
_diffrn_reflns_av_R_equivalents 0.0542
_diffrn_reflns_av_sigmaI/netI 0.1306
_diffrn_reflns_limit_h_max 10
_diffrn_reflns_limit_h_min -10
_diffrn_reflns_limit_k_max 15
_diffrn_reflns_limit_k_min -14
_diffrn_reflns_limit_l_max 16
_diffrn_reflns_limit_l_min -17
_diffrn_reflns_number 16165
_diffrn_reflns_theta_full 25.00
_diffrn_reflns_theta_max 25.00
_diffrn_reflns_theta_min 1.37
_exptl_absorpt_coefficient_mu 0.084
_exptl_absorpt_correction_type none
_exptl_crystal_colour Red
_exptl_crystal_density_diffrn 1.280
_exptl_crystal_density_method 'not measured'
_exptl_crystal_description Blocks
_exptl_crystal_F_000 662
_exptl_crystal_size_max 0.34
_exptl_crystal_size_mid 0.26
_exptl_crystal_size_min 0.20
_refine_diff_density_max 0.177
_refine_diff_density_min -0.157
_refine_diff_density_rms 0.034
_refine_ls_extinction_method none
_refine_ls_goodness_of_fit_ref 1.016
_refine_ls_hydrogen_treatment constr
_refine_ls_matrix_type full
_refine_ls_number_parameters 435
_refine_ls_number_reflns 5355
_refine_ls_number_restraints 0
_refine_ls_restrained_S_all 1.016
_refine_ls_R_factor_all 0.1664
_refine_ls_R_factor_gt 0.0585
_refine_ls_shift/su_max 0.007
_refine_ls_shift/su_mean 0.001
_refine_ls_structure_factor_coef Fsqd
_refine_ls_weighting_details 'calc w=1/[\s^2^(Fo^2^)+(0.0464P)^2^+0.0059P] where P=(Fo^2^+2Fc^2^)/3'
_refine_ls_weighting_scheme calc
_refine_ls_wR_factor_gt 0.1175
_refine_ls_wR_factor_ref 0.1475
_reflns_number_gt 2455
_reflns_number_total 5355
_reflns_threshold_expression >2sigma(I)
_cod_data_source_file cg101316u_si_005.cif
_cod_data_source_block pydpq
_cod_depositor_comments
;
The following automatic conversions were performed:

'_symmetry_cell_setting' value 'Triclinic' changed to 'triclinic'
according to /home/saulius/struct/CIF-dictionaries/cif_core.dic
dictionary named 'cif_core.dic' version 2.4.1 from 2010-06-29.

Automatic conversion script
Id: cif_fix_values 1715 2011-07-08 13:25:40Z adriana 
;
_cod_original_cell_volume 1638.7(10)
_cod_original_sg_symbol_H-M P-1
_cod_database_code 4500250

loop_
_symmetry_equiv_pos_as_xyz
'x, y, z'
'-x, -y, -z'

loop_
_atom_site_label
_atom_site_type_symbol
_atom_site_fract_x
_atom_site_fract_y
_atom_site_fract_z
_atom_site_U_iso_or_equiv
_atom_site_adp_type
_atom_site_occupancy
_atom_site_symmetry_multiplicity
_atom_site_calc_flag
_atom_site_refinement_flags
C10 C 0.9552(3) -0.0087(2) 0.25638(17) 0.0554(7) Uani 1 1 d .
C9 C 0.8219(3) -0.0264(2) 0.20147(17) 0.0577(8) Uani 1 1 d .
H9 H 0.7737 -0.0973 0.1786 0.069 Uiso 1 1 calc R
C11 C 1.0295(3) 0.0972(2) 0.28891(17) 0.0537(7) Uani 1 1 d .
C2 C 0.1171(3) 0.0683(2) 0.05107(15) 0.0487(7) Uani 1 1 d .
C12 C 0.9674(3) 0.1814(2) 0.26662(18) 0.0643(8) Uani 1 1 d .
H12 H 1.0170 0.2524 0.2881 0.077 Uiso 1 1 calc R
C6 C 0.4721(3) 0.0517(2) 0.18154(17) 0.0607(8) Uani 1 1 d .
H6A H 0.4645 0.0000 0.2213 0.073 Uiso 1 1 calc R
H6B H 0.4899 0.1240 0.2188 0.073 Uiso 1 1 calc R
C4 C 0.1092(3) -0.0434(2) 0.03856(15) 0.0471(7) Uani 1 1 d .
C7 C 0.6082(3) 0.0385(2) 0.12344(17) 0.0659(8) Uani 1 1 d .
H7A H 0.5923 -0.0345 0.0875 0.079 Uiso 1 1 calc R
H7B H 0.6147 0.0889 0.0825 0.079 Uiso 1 1 calc R
C8 C 0.7575(3) 0.0587(2) 0.17944(16) 0.0557(7) Uani 1 1 d .
C1 C 0.2585(3) 0.1198(2) 0.10925(17) 0.0558(8) Uani 1 1 d .
C13 C 0.8329(3) 0.1629(2) 0.21296(17) 0.0648(8) Uani 1 1 d .
H13 H 0.7927 0.2214 0.1993 0.078 Uiso 1 1 calc R
C5 C 0.2443(3) -0.0645(3) 0.08807(17) 0.0559(8) Uani 1 1 d .
C3 C 0.0078(3) 0.1162(2) 0.01362(16) 0.0532(7) Uani 1 1 d .
H3 H 0.0127 0.1909 0.0228 0.064 Uiso 1 1 calc R
O4 O 1.1609(2) 0.11083(13) 0.34206(13) 0.0727(6) Uani 1 1 d .
H4A H 1.1937 0.1758 0.3592 0.109 Uiso 1 1 calc R
O3 O 1.0100(2) -0.09605(15) 0.27518(14) 0.0855(7) Uani 1 1 d .
H3A H 1.0752 -0.0761 0.3172 0.128 Uiso 1 1 calc R
O1 O 0.3098(2) 0.21545(15) 0.13397(13) 0.0755(6) Uani 1 1 d .
O2 O 0.2819(2) -0.15085(16) 0.09237(12) 0.0693(6) Uani 1 1 d .
N1 N 0.3269(2) 0.03554(18) 0.12901(13) 0.0546(6) Uani 1 1 d .
N3 N 0.2133(3) 0.89201(18) 0.42187(19) 0.0689(7) Uani 1 1 d .
C31 C 0.3458(3) 0.8537(2) 0.3957(2) 0.0565(7) Uani 1 1 d .
C26 C 0.4632(3) 0.8478(2) 0.4580(2) 0.0571(7) Uani 1 1 d .
N2 N 0.7405(3) 0.6695(2) 0.5959(2) 0.0836(8) Uani 1 1 d .
C25 C 0.4402(4) 0.8788(2) 0.5498(2) 0.0726(9) Uani 1 1 d .
H25 H 0.5148 0.8747 0.5930 0.087 Uiso 1 1 calc R
C30 C 0.3648(4) 0.8218(2) 0.3038(2) 0.0751(9) Uani 1 1 d .
H30 H 0.2874 0.8251 0.2620 0.090 Uiso 1 1 calc R
C27 C 0.5974(4) 0.8107(2) 0.4259(2) 0.0756(9) Uani 1 1 d .
H27 H 0.6760 0.8065 0.4665 0.091 Uiso 1 1 calc R
C24 C 0.3082(4) 0.9147(2) 0.5752(2) 0.0787(9) Uani 1 1 d .
H24 H 0.2907 0.9350 0.6360 0.094 Uiso 1 1 calc R
C23 C 0.1986(4) 0.9211(2) 0.5093(3) 0.0795(9) Uani 1 1 d .
H23 H 0.1096 0.9474 0.5282 0.095 Uiso 1 1 calc R
N4 N 0.9893(5) 0.3881(2) 0.1075(2) 0.1145(11) Uani 1 1 d .
C22 C 0.7933(4) 0.6111(3) 0.5207(3) 0.0779(10) Uani 1 1 d .
C35 C 0.9018(5) 0.5608(3) 0.1233(2) 0.0938(11) Uani 1 1 d .
C28 C 0.6130(4) 0.7811(3) 0.3361(3) 0.0914(11) Uani 1 1 d .
H28 H 0.7027 0.7573 0.3153 0.110 Uiso 1 1 calc R
C32 C 1.1288(6) 0.4419(5) 0.1256(3) 0.1302(15) Uani 1 1 d .
H32 H 1.2086 0.4025 0.1275 0.156 Uiso 1 1 calc R
C40 C 0.8743(4) 0.4490(3) 0.1080(2) 0.0860(10) Uani 1 1 d .
C29 C 0.4958(5) 0.7860(3) 0.2751(2) 0.0870(10) Uani 1 1 d .
H29 H 0.5071 0.7645 0.2137 0.104 Uiso 1 1 calc R
C17 C 0.7508(5) 0.4979(3) 0.4962(3) 0.0920(12) Uani 1 1 d .
C21 C 0.8920(4) 0.6661(3) 0.4671(3) 0.0933(11) Uani 1 1 d .
H21 H 0.9218 0.7410 0.4837 0.112 Uiso 1 1 calc R
C18 C 0.8103(6) 0.4437(4) 0.4157(4) 0.1243(17) Uani 1 1 d .
H18 H 0.7854 0.3687 0.3980 0.149 Uiso 1 1 calc R
C20 C 0.9449(5) 0.6123(5) 0.3916(4) 0.1216(14) Uani 1 1 d .
H20 H 1.0106 0.6503 0.3567 0.146 Uiso 1 1 calc R
C36 C 0.7770(8) 0.6169(4) 0.1229(3) 0.1488(18) Uani 1 1 d .
H36 H 0.7925 0.6923 0.1333 0.179 Uiso 1 1 calc R
C33 C 1.1666(5) 0.5536(5) 0.1423(3) 0.1314(16) Uani 1 1 d .
H33 H 1.2690 0.5873 0.1545 0.158 Uiso 1 1 calc R
C14 C 0.6504(5) 0.6179(4) 0.6466(3) 0.1039(12) Uani 1 1 d .
H14 H 0.6158 0.6581 0.6978 0.125 Uiso 1 1 calc R
C37 C 0.6331(8) 0.5572(7) 0.1069(4) 0.179(2) Uani 1 1 d .
H37 H 0.5490 0.5929 0.1066 0.215 Uiso 1 1 calc R
C16 C 0.6537(6) 0.4475(3) 0.5533(4) 0.1214(16) Uani 1 1 d .
H16 H 0.6233 0.3725 0.5397 0.146 Uiso 1 1 calc R
C34 C 1.0542(7) 0.6132(3) 0.1409(3) 0.1202(14) Uani 1 1 d .
H34 H 1.0780 0.6885 0.1515 0.144 Uiso 1 1 calc R
C38 C 0.6070(6) 0.4459(6) 0.0912(4) 0.170(2) Uani 1 1 d .
H38 H 0.5062 0.4081 0.0821 0.204 Uiso 1 1 calc R
C39 C 0.7239(6) 0.3914(4) 0.0887(3) 0.1268(14) Uani 1 1 d .
H39 H 0.7059 0.3160 0.0743 0.152 Uiso 1 1 calc R
C19 C 0.9024(7) 0.5017(6) 0.3657(3) 0.1379(18) Uani 1 1 d .
H19 H 0.9380 0.4661 0.3127 0.165 Uiso 1 1 calc R
C15 C 0.6028(5) 0.5054(4) 0.6284(3) 0.1248(15) Uani 1 1 d .
H15 H 0.5385 0.4714 0.6663 0.150 Uiso 1 1 calc R

loop_
_atom_site_aniso_label
_atom_site_aniso_U_11
_atom_site_aniso_U_22
_atom_site_aniso_U_33
_atom_site_aniso_U_23
_atom_site_aniso_U_13
_atom_site_aniso_U_12
C10 0.0455(17) 0.0560(19) 0.0614(19) 0.0003(15) -0.0028(14) 0.0130(15)
C9 0.0420(17) 0.0627(19) 0.0592(18) -0.0050(15) -0.0005(14) 0.0028(14)
C11 0.0384(16) 0.0611(19) 0.0574(18) 0.0025(15) -0.0058(14) 0.0082(14)
C2 0.0345(15) 0.065(2) 0.0427(16) 0.0020(14) -0.0017(12) 0.0076(13)
C12 0.0543(18) 0.0589(19) 0.074(2) 0.0092(15) -0.0152(16) 0.0018(15)
C6 0.0427(16) 0.078(2) 0.0584(18) 0.0073(15) -0.0120(15) 0.0111(14)
C4 0.0376(15) 0.0561(19) 0.0474(16) 0.0074(13) 0.0007(13) 0.0111(12)
C7 0.0429(17) 0.098(2) 0.0537(18) 0.0105(15) -0.0074(15) 0.0080(15)
C8 0.0431(16) 0.075(2) 0.0466(17) 0.0077(15) -0.0011(13) 0.0077(16)
C1 0.0426(16) 0.063(2) 0.0568(19) 0.0040(16) -0.0049(14) 0.0053(15)
C13 0.0538(18) 0.071(2) 0.071(2) 0.0183(16) -0.0092(16) 0.0107(15)
C5 0.0444(17) 0.064(2) 0.0560(19) 0.0072(16) 0.0018(14) 0.0066(16)
C3 0.0432(15) 0.0544(16) 0.0572(17) 0.0038(14) -0.0063(14) 0.0038(14)
O4 0.0555(12) 0.0661(12) 0.0896(14) 0.0047(11) -0.0278(11) 0.0072(10)
O3 0.0714(15) 0.0608(13) 0.1181(19) 0.0000(11) -0.0312(12) 0.0185(10)
O1 0.0578(12) 0.0633(13) 0.0951(15) 0.0001(11) -0.0193(10) 0.0016(10)
O2 0.0628(13) 0.0695(14) 0.0741(14) 0.0117(11) -0.0153(10) 0.0127(10)
N1 0.0390(13) 0.0682(16) 0.0531(14) 0.0038(12) -0.0096(11) 0.0101(12)
N3 0.0599(17) 0.0690(16) 0.077(2) 0.0131(14) -0.0021(14) 0.0103(12)
C31 0.0550(19) 0.0502(17) 0.064(2) 0.0159(15) 0.0023(17) 0.0034(14)
C26 0.057(2) 0.0554(18) 0.062(2) 0.0195(15) 0.0025(18) 0.0096(14)
N2 0.0745(19) 0.0706(19) 0.095(2) 0.0059(19) -0.0247(17) -0.0029(16)
C25 0.073(2) 0.076(2) 0.070(2) 0.0205(17) -0.0022(18) 0.0110(17)
C30 0.074(2) 0.087(2) 0.064(2) 0.0208(18) -0.0024(18) 0.0087(18)
C27 0.068(2) 0.087(2) 0.080(3) 0.0285(19) 0.0026(19) 0.0226(17)
C24 0.087(3) 0.082(2) 0.063(2) 0.0104(17) 0.005(2) 0.0083(19)
C23 0.069(2) 0.076(2) 0.092(3) 0.010(2) 0.013(2) 0.0153(16)
N4 0.119(3) 0.087(2) 0.136(3) 0.0174(18) -0.019(2) 0.022(2)
C22 0.067(2) 0.063(2) 0.099(3) 0.011(2) -0.032(2) 0.0069(19)
C35 0.109(3) 0.082(3) 0.088(3) 0.005(2) 0.005(2) 0.021(3)
C28 0.080(3) 0.100(3) 0.103(3) 0.026(2) 0.025(2) 0.029(2)
C32 0.103(4) 0.138(4) 0.145(4) 0.009(3) -0.020(3) 0.034(3)
C40 0.087(3) 0.079(3) 0.091(3) 0.015(2) 0.001(2) 0.012(2)
C29 0.099(3) 0.096(2) 0.064(2) 0.0104(19) 0.017(2) 0.015(2)
C17 0.092(3) 0.065(3) 0.113(3) 0.010(3) -0.038(3) 0.009(2)
C21 0.073(3) 0.087(3) 0.122(3) 0.022(3) -0.009(2) 0.021(2)
C18 0.140(4) 0.082(3) 0.142(5) -0.012(3) -0.037(3) 0.038(3)
C20 0.111(3) 0.133(4) 0.135(4) 0.041(3) 0.007(3) 0.046(3)
C36 0.165(5) 0.116(4) 0.159(4) -0.021(3) 0.005(4) 0.063(4)
C33 0.094(3) 0.131(4) 0.147(4) 0.003(3) 0.001(3) -0.014(3)
C14 0.100(3) 0.096(3) 0.106(3) 0.016(3) -0.027(3) -0.003(2)
C37 0.138(6) 0.199(7) 0.192(5) -0.027(5) -0.008(4) 0.083(5)
C16 0.131(4) 0.065(3) 0.160(5) 0.028(3) -0.039(4) -0.010(3)
C34 0.137(4) 0.077(3) 0.136(4) 0.009(2) 0.007(3) 0.000(3)
C38 0.101(4) 0.210(7) 0.178(5) -0.007(5) 0.010(4) 0.019(4)
C39 0.105(4) 0.122(4) 0.142(4) 0.020(3) -0.010(3) -0.005(3)
C19 0.143(5) 0.159(6) 0.116(4) 0.003(4) -0.010(3) 0.066(4)
C15 0.129(4) 0.118(4) 0.124(4) 0.048(3) -0.019(3) -0.014(3)

loop_
_atom_type_symbol
_atom_type_description
_atom_type_scat_dispersion_real
_atom_type_scat_dispersion_imag
_atom_type_scat_source
C C 0.0033 0.0016 'International Tables Vol C Tables 4.2.6.8 and 6.1.1.4'
H H 0.0000 0.0000 'International Tables Vol C Tables 4.2.6.8 and 6.1.1.4'
N N 0.0061 0.0033 'International Tables Vol C Tables 4.2.6.8 and 6.1.1.4'
O O 0.0106 0.0060 'International Tables Vol C Tables 4.2.6.8 and 6.1.1.4'

loop_
_geom_angle_atom_site_label_1
_geom_angle_atom_site_label_2
_geom_angle_atom_site_label_3
_geom_angle
_geom_angle_site_symmetry_1
O3 C10 C9 118.5(2) .
O3 C10 C11 122.5(2) .
C9 C10 C11 119.0(3) .
C10 C9 C8 122.1(2) .
O4 C11 C12 123.8(2) .
O4 C11 C10 117.1(2) .
C12 C11 C10 119.1(2) .
C3 C2 C4 123.0(2) .
C3 C2 C1 129.5(3) .
C4 C2 C1 107.5(2) .
C11 C12 C13 121.3(2) .
N1 C6 C7 112.8(2) .
C3 C4 C2 122.6(2) 2
C3 C4 C5 129.4(2) 2
C2 C4 C5 107.9(2) .
C8 C7 C6 111.7(2) .
C13 C8 C9 117.7(2) .
C13 C8 C7 120.7(3) .
C9 C8 C7 121.5(2) .
O1 C1 N1 125.1(2) .
O1 C1 C2 128.5(3) .
N1 C1 C2 106.4(2) .
C8 C13 C12 120.7(3) .
O2 C5 N1 124.6(3) .
O2 C5 C4 128.7(2) .
N1 C5 C4 106.7(2) .
C4 C3 C2 114.3(2) 2
C5 N1 C1 111.5(2) .
C5 N1 C6 124.7(2) .
C1 N1 C6 123.8(2) .
C23 N3 C31 116.9(3) .
N3 C31 C30 118.4(3) .
N3 C31 C26 122.3(3) .
C30 C31 C26 119.3(3) .
C25 C26 C31 118.1(3) .
C25 C26 C27 122.9(3) .
C31 C26 C27 119.0(3) .
C14 N2 C22 118.7(3) .
C24 C25 C26 119.2(3) .
C29 C30 C31 120.1(3) .
C28 C27 C26 120.4(3) .
C25 C24 C23 119.4(3) .
N3 C23 C24 124.0(3) .
C32 N4 C40 116.1(4) .
N2 C22 C21 118.8(4) .
N2 C22 C17 121.9(4) .
C21 C22 C17 119.3(4) .
C40 C35 C34 117.5(4) .
C40 C35 C36 119.6(4) .
C34 C35 C36 122.9(5) .
C27 C28 C29 120.3(3) .
N4 C32 C33 124.4(4) .
N4 C40 C35 123.4(4) .
N4 C40 C39 116.3(4) .
C35 C40 C39 120.4(4) .
C30 C29 C28 120.9(3) .
C16 C17 C22 116.6(4) .
C16 C17 C18 125.5(5) .
C22 C17 C18 117.9(5) .
C20 C21 C22 120.9(4) .
C19 C18 C17 119.9(5) .
C21 C20 C19 120.5(5) .
C37 C36 C35 117.6(5) .
C34 C33 C32 119.5(4) .
N2 C14 C15 123.7(4) .
C36 C37 C38 122.4(6) .
C15 C16 C17 121.5(4) .
C33 C34 C35 119.2(4) .
C39 C38 C37 120.8(6) .
C38 C39 C40 119.1(5) .
C18 C19 C20 121.3(5) .
C16 C15 C14 117.7(4) .

loop_
_geom_bond_atom_site_label_1
_geom_bond_atom_site_label_2
_geom_bond_distance
_geom_bond_site_symmetry_2
C10 O3 1.358(3) .
C10 C9 1.384(3) .
C10 C11 1.391(3) .
C9 C8 1.392(3) .
C11 O4 1.361(3) .
C11 C12 1.374(3) .
C2 C3 1.385(3) .
C2 C4 1.389(3) .
C2 C1 1.489(3) .
C12 C13 1.382(3) .
C6 N1 1.453(3) .
C6 C7 1.512(3) .
C4 C3 1.383(3) 2
C4 C5 1.479(3) .
C7 C8 1.505(3) .
C8 C13 1.379(3) .
C1 O1 1.212(3) .
C1 N1 1.390(3) .
C5 O2 1.213(3) .
C5 N1 1.383(3) .
C3 C4 1.383(3) 2
N3 C23 1.319(3) .
N3 C31 1.373(3) .
C31 C30 1.394(4) .
C31 C26 1.404(4) .
C26 C25 1.398(4) .
C26 C27 1.403(4) .
N2 C14 1.302(4) .
N2 C22 1.369(4) .
C25 C24 1.353(4) .
C30 C29 1.357(4) .
C27 C28 1.355(4) .
C24 C23 1.394(4) .
N4 C32 1.299(5) .
N4 C40 1.371(4) .
C22 C21 1.396(5) .
C22 C17 1.404(5) .
C35 C40 1.379(5) .
C35 C34 1.391(5) .
C35 C36 1.404(5) .
C28 C29 1.386(4) .
C32 C33 1.379(6) .
C40 C39 1.399(5) .
C17 C16 1.397(5) .
C17 C18 1.435(5) .
C21 C20 1.349(5) .
C18 C19 1.348(6) .
C20 C19 1.375(6) .
C36 C37 1.356(7) .
C33 C34 1.344(5) .
C14 C15 1.398(5) .
C37 C38 1.372(7) .
C16 C15 1.358(5) .
C38 C39 1.329(6) .
